data_1534716
loop_
_publ_author_name
'Lork, E.'
'Goertler, B.'
'Knapp, C.'
'Mews, R.'

_publ_section_title
;
 Alkylation of O P F3 by (Me O S O)(+) (As F6)(-): the unexpected
 formation of a dioxadiarsetane
;
_journal_name_full 'Solid State Sciences'
_journal_page_first 1403
_journal_page_last 1411
_journal_volume 4
_journal_year 2002
_chemical_formula_sum 'F8 O P Sb'
_chemical_name_systematic '(Sb F5) (P O F3)'
_space_group_IT_number 14
_symmetry_space_group_name_Hall '-P 2ybc'
_symmetry_space_group_name_H-M 'P 1 21/c 1'
_cell_angle_alpha 90
_cell_angle_beta 99.73
_cell_angle_gamma 90
_cell_formula_units_Z 4
_cell_length_a 5.469
_cell_length_b 17.038
_cell_length_c 7.494
_cell_volume 688.252
_citation_journal_id_ASTM SSSCFJ
_cod_data_source_file Lork_SSSCFJ_2002_796.cif
_cod_data_source_block F8O1P1Sb1
_cod_original_cell_volume 688.2521
_cod_original_formula_sum 'F8 O1 P1 Sb1'
_cod_database_code 1534716

loop_
_symmetry_equiv_pos_as_xyz
x,y,z
-x,y+1/2,-z+1/2
-x,-y,-z
x,-y-1/2,z-1/2

loop_
_atom_site_label
_atom_site_type_symbol
_atom_site_fract_x
_atom_site_fract_y
_atom_site_fract_z
_atom_site_occupancy
_atom_site_U_iso_or_equiv
F5 F-1 -0.1285 0.47671 0.3012 1 0.0
Sb1 Sb+5 -0.03252 0.377479 0.2404 1 0.0
F8 F-1 0.2459 0.4202 0.1688 1 0.0
F7 F-1 0.0831 0.2771 0.2101 1 0.0
P1 P+5 0.3755 0.36946 0.64441 1 0.0
F6 F-1 -0.2837 0.3363 0.3489 1 0.0
F1 F-1 0.287 0.37306 0.8196 1 0.0
F2 F-1 0.5584 0.43348 0.6483 1 0.0
O1 O-2 0.1751 0.3732 0.4941 1 0.0
F4 F-1 -0.2201 0.3784 0.0112 1 0.0
F3 F-1 0.5232 0.29652 0.6528 1 0.0
